data_7107132
loop_
_publ_author_name
'Chandan Dey'
'Tanay Kundu'
'Rahul Banerjee'

_publ_section_title
;
 Reversible phase transformation in proton conducting Strandberg-type POM
 based metal organic material
;
_journal_name_full Chem.Commun.
_journal_page_first 266
_journal_paper_doi 10.1039/c1cc15162b
_journal_volume 48
_journal_year 2012
_chemical_formula_moiety '2(C36 H27 Cu3 Mo5 N6 O26 P2), 10(0.50)'
_chemical_formula_sum 'C72 H54 Cu6 Mo10 N12 O61 P4'
_chemical_formula_weight 3527.86
_chemical_name_common Cu3Mo5P2
_chemical_name_systematic
;
?
;
_space_group_IT_number 14
_symmetry_cell_setting monoclinic
_symmetry_space_group_name_Hall '-P 2ybc'
_symmetry_space_group_name_H-M 'P 1 21/c 1'
_atom_sites_solution_hydrogens geom
_atom_sites_solution_primary direct
_atom_sites_solution_secondary difmap
_audit_creation_method SHELXL-97
_cell_angle_alpha 90.00
_cell_angle_beta 100.744(14)
_cell_angle_gamma 90.00
_cell_formula_units_Z 2
_cell_length_a 8.501(7)
_cell_length_b 29.47(2)
_cell_length_c 20.745(16)
_cell_measurement_reflns_used 9156
_cell_measurement_temperature 273(2)
_cell_measurement_theta_max 27.60
_cell_measurement_theta_min 2.12
_cell_volume 5106(7)
_computing_cell_refinement 'Bruker SMART'
_computing_data_collection 'Bruker SMART'
_computing_data_reduction 'Bruker SMART'
_computing_molecular_graphics 'Bruker SHELXTL'
_computing_publication_material 'Bruker SHELXTL'
_computing_structure_refinement 'Bruker SHELXTL'
_computing_structure_solution 'Bruker SHELXTL'
_diffrn_ambient_temperature 273(2)
_diffrn_measured_fraction_theta_full 1.000
_diffrn_measured_fraction_theta_max 1.000
_diffrn_radiation_monochromator graphite
_diffrn_radiation_source 'fine-focus sealed tube'
_diffrn_radiation_type MoK\a
_diffrn_radiation_wavelength 0.71073
_diffrn_reflns_av_R_equivalents 0.1001
_diffrn_reflns_av_sigmaI/netI 0.0654
_diffrn_reflns_limit_h_max 10
_diffrn_reflns_limit_h_min -10
_diffrn_reflns_limit_k_max 35
_diffrn_reflns_limit_k_min -34
_diffrn_reflns_limit_l_max 23
_diffrn_reflns_limit_l_min -24
_diffrn_reflns_number 48058
_diffrn_reflns_theta_full 24.99
_diffrn_reflns_theta_max 24.99
_diffrn_reflns_theta_min 1.71
_exptl_absorpt_coefficient_mu 2.579
_exptl_absorpt_correction_T_max 0.9653
_exptl_absorpt_correction_T_min 0.9486
_exptl_absorpt_correction_type multi-scan
_exptl_absorpt_process_details 'Blessing, Acta Cryst. (1995) A51 33-58'
_exptl_crystal_colour blue
_exptl_crystal_density_diffrn 2.295
_exptl_crystal_density_method 'not measured'
_exptl_crystal_description needle
_exptl_crystal_F_000 3480
_exptl_crystal_size_max 0.15
_exptl_crystal_size_mid 0.05
_exptl_crystal_size_min 0.04
_refine_diff_density_max 1.899
_refine_diff_density_min -1.137
_refine_diff_density_rms 0.243
_refine_ls_extinction_method none
_refine_ls_goodness_of_fit_ref 1.256
_refine_ls_hydrogen_treatment constr
_refine_ls_matrix_type full
_refine_ls_number_parameters 736
_refine_ls_number_reflns 8984
_refine_ls_number_restraints 96
_refine_ls_restrained_S_all 1.250
_refine_ls_R_factor_all 0.1001
_refine_ls_R_factor_gt 0.0888
_refine_ls_shift/su_max 0.001
_refine_ls_shift/su_mean 0.000
_refine_ls_structure_factor_coef Fsqd
_refine_ls_weighting_details 'calc w=1/[\s^2^(Fo^2^)+(0.0000P)^2^+167.9144P] where P=(Fo^2^+2Fc^2^)/3'
_refine_ls_weighting_scheme calc
_refine_ls_wR_factor_gt 0.1675
_refine_ls_wR_factor_ref 0.1724
_reflns_number_gt 8034
_reflns_number_total 8984
_reflns_threshold_expression >2sigma(I)
_cod_data_source_file c1cc15162b.txt
_cod_data_source_block Cu3Mo5P2
_cod_original_sg_symbol_H-M P2(1)/c
_cod_database_code 7107132

loop_
_symmetry_equiv_pos_as_xyz
'x, y, z'
'-x, y+1/2, -z+1/2'
'-x, -y, -z'
'x, -y-1/2, z-1/2'

loop_
_atom_site_label
_atom_site_type_symbol
_atom_site_fract_x
_atom_site_fract_y
_atom_site_fract_z
_atom_site_U_iso_or_equiv
_atom_site_adp_type
_atom_site_occupancy
_atom_site_symmetry_multiplicity
_atom_site_calc_flag
_atom_site_refinement_flags
C1 C -0.035(2) 0.9080(6) 0.0344(8) 0.042(4) Uani 1 1 d .
H1 H 0.0218 0.8826 0.0523 0.050 Uiso 1 1 calc R
C2 C 1.2039(17) 0.9015(5) 0.6379(7) 0.029(3) Uani 1 1 d .
H2 H 1.2721 0.9122 0.6751 0.034 Uiso 1 1 calc R
C3 C 0.6520(16) 0.9411(5) 0.4181(6) 0.022(3) Uani 1 1 d .
H3 H 0.5929 0.9276 0.3808 0.026 Uiso 1 1 calc R
C4 C 0.6175(17) 0.9847(5) 0.4326(7) 0.028(3) Uani 1 1 d .
H4 H 0.5358 1.0004 0.4056 0.034 Uiso 1 1 calc R
C5 C 0.7041(17) 1.0055(5) 0.4876(7) 0.028(3) Uani 1 1 d .
H5 H 0.6821 1.0353 0.4975 0.033 Uiso 1 1 calc R
C6 C 0.8252(16) 0.9814(5) 0.5284(7) 0.026(3) Uani 1 1 d .
C7 C 0.8546(15) 0.9369(4) 0.5089(6) 0.015(3) Uani 1 1 d .
C8 C 0.9796(15) 0.9113(4) 0.5486(6) 0.015(3) Uani 1 1 d .
C9 C 1.0779(16) 0.9291(5) 0.6031(7) 0.025(3) Uani 1 1 d .
C10 C 1.043(2) 0.9739(5) 0.6234(7) 0.032(4) Uani 1 1 d .
H10 H 1.1030 0.9857 0.6619 0.038 Uiso 1 1 calc R
C11 C 0.926(2) 0.9994(5) 0.5881(7) 0.033(4) Uani 1 1 d .
H11 H 0.9098 1.0288 0.6016 0.039 Uiso 1 1 calc R
C12 C 1.1144(16) 0.8426(5) 0.5597(7) 0.026(3) Uani 1 1 d .
H12 H 1.1258 0.8130 0.5459 0.031 Uiso 1 1 calc R
C15 C -0.1239(19) 0.9541(7) -0.0602(8) 0.048(5) Uani 1 1 d .
H15 H -0.1300 0.9603 -0.1046 0.057 Uiso 1 1 calc R
C16 C -0.1983(19) 0.9815(6) -0.0217(7) 0.035(4) Uani 1 1 d U
C17 C -0.289(2) 1.0227(6) -0.0426(8) 0.042(4) Uani 1 1 d U
H17 H -0.2947 1.0325 -0.0855 0.050 Uiso 1 1 calc R
C18 C -0.3559(19) 1.0345(5) 0.0664(8) 0.032(4) Uani 1 1 d U
C19 C -0.4330(18) 1.0567(5) 0.1110(9) 0.038(4) Uani 1 1 d .
H19 H -0.4909 1.0832 0.0990 0.045 Uiso 1 1 calc R
C21 C -0.2673(16) 0.9956(5) 0.0882(7) 0.024(3) Uani 1 1 d U
C22 C -0.3641(17) 1.0469(5) -0.0036(8) 0.034(4) Uani 1 1 d U
H22 H -0.4232 1.0722 -0.0204 0.041 Uiso 1 1 calc R
C23 C 0.0534(16) 0.6537(5) 0.2687(7) 0.025(3) Uani 1 1 d .
H23 H 0.1392 0.6680 0.2954 0.030 Uiso 1 1 calc R
C24 C 0.0192(19) 0.6089(6) 0.2817(8) 0.036(4) Uani 1 1 d .
H24A H 0.0806 0.5936 0.3168 0.043 Uiso 1 1 calc R
C25 C -0.1073(18) 0.5874(5) 0.2418(7) 0.029(3) Uani 1 1 d .
H25 H -0.1322 0.5575 0.2501 0.035 Uiso 1 1 calc R
C26 C -0.1971(16) 0.6108(5) 0.1892(8) 0.028(3) Uani 1 1 d .
C27 C -0.1577(15) 0.6560(4) 0.1808(6) 0.017(3) Uiso 1 1 d .
C28 C -0.2450(15) 0.6816(4) 0.1270(6) 0.019(3) Uiso 1 1 d .
C29 C -0.2837(16) 0.7507(5) 0.0744(6) 0.025(3) Uani 1 1 d U
H29 H -0.2540 0.7809 0.0718 0.030 Uiso 1 1 calc R
C30 C -0.4142(19) 0.7337(6) 0.0288(8) 0.037(4) Uani 1 1 d U
H30 H -0.4707 0.7527 -0.0031 0.045 Uiso 1 1 calc R
C31 C -0.4568(18) 0.6899(6) 0.0317(8) 0.035(4) Uani 1 1 d U
H31 H -0.5399 0.6781 0.0005 0.042 Uiso 1 1 calc R
C32 C -0.3733(15) 0.6611(5) 0.0831(7) 0.024(3) Uani 1 1 d U
C33 C -0.4054(18) 0.6155(6) 0.0927(9) 0.039(4) Uani 1 1 d .
H33 H -0.4842 0.6010 0.0627 0.047 Uiso 1 1 calc R
C34 C -0.3261(18) 0.5918(6) 0.1441(8) 0.035(4) Uani 1 1 d .
H34 H -0.3568 0.5620 0.1501 0.042 Uiso 1 1 calc R
C35 C -0.1862(16) 0.9697(5) 0.0446(6) 0.021(3) Uani 1 1 d U
C36 C -0.041(2) 0.9175(7) -0.0318(7) 0.047(5) Uani 1 1 d .
H36 H 0.0117 0.8987 -0.0568 0.057 Uiso 1 1 calc R
C37 C -0.3359(17) 1.0003(5) 0.1916(8) 0.027(3) Uani 1 1 d .
H37 H -0.3329 0.9889 0.2336 0.033 Uiso 1 1 calc R
C1A C 1.2200(15) 0.8595(5) 0.6148(6) 0.021(3) Uani 1 1 d .
H1A H 1.3030 0.8411 0.6357 0.026 Uiso 1 1 calc R
C10A C -0.4224(18) 1.0395(5) 0.1713(9) 0.036(4) Uani 1 1 d .
H10A H -0.4749 1.0543 0.2008 0.043 Uiso 1 1 calc R
Cu6 Cu 0.83107(17) 0.85313(5) 0.44417(7) 0.0129(3) Uani 1 1 d .
Cu7 Cu -0.01547(17) 0.74236(5) 0.19314(8) 0.0161(3) Uani 1 1 d .
Cu8 Cu -0.11941(18) 0.92365(5) 0.16717(8) 0.0164(3) Uani 1 1 d .
Mo1 Mo 0.24671(12) 0.76616(4) 0.33645(5) 0.0124(2) Uani 1 1 d .
Mo2 Mo 0.20750(12) 0.87415(4) 0.37186(5) 0.0118(2) Uani 1 1 d .
Mo3 Mo 0.47782(12) 0.86113(4) 0.15024(5) 0.0140(2) Uani 1 1 d .
Mo4 Mo 0.38305(12) 0.75926(4) 0.19353(5) 0.0140(2) Uani 1 1 d .
Mo5 Mo 0.28002(13) 0.93934(4) 0.24618(5) 0.0136(2) Uani 1 1 d .
N1 N -0.1040(13) 0.9331(4) 0.0724(6) 0.028(3) Uani 1 1 d U
N2 N -0.2565(13) 0.9789(4) 0.1498(6) 0.026(3) Uani 1 1 d U
N3 N 0.7681(13) 0.9171(4) 0.4558(6) 0.021(2) Uani 1 1 d .
N4 N 0.9975(12) 0.8688(4) 0.5268(6) 0.018(2) Uani 1 1 d .
N5 N -0.0330(13) 0.6771(4) 0.2190(6) 0.020(2) Uani 1 1 d .
N6 N -0.2017(13) 0.7244(4) 0.1211(5) 0.020(2) Uani 1 1 d U
O1 O 0.3083(11) 0.9012(3) 0.4400(4) 0.0182(19) Uani 1 1 d U
O2 O 0.8721(12) 0.7886(3) 0.4518(5) 0.024(2) Uani 1 1 d .
H2A H 0.8114 0.7752 0.4225 0.029 Uiso 1 1 calc R
O3 O 0.6446(10) 0.8404(3) 0.3778(4) 0.0149(18) Uani 1 1 d .
O4 O 0.0703(10) 0.7478(3) 0.3527(4) 0.020(2) Uani 1 1 d .
O5 O 0.1177(10) 0.8277(3) 0.2791(4) 0.0137(18) Uani 1 1 d .
O6 O -0.1868(11) 0.7696(3) 0.2595(5) 0.025(2) Uani 1 1 d .
H6 H -0.2551 0.7858 0.2378 0.030 Uiso 1 1 calc R
O7 O 0.2095(10) 0.7466(3) 0.2447(4) 0.0153(18) Uani 1 1 d .
O9 O -0.0152(10) 0.8047(3) 0.1642(4) 0.0176(19) Uani 1 1 d .
O10 O 0.2661(11) 0.7418(3) 0.1205(5) 0.026(2) Uani 1 1 d .
O11 O 0.3584(12) 0.8581(3) 0.0738(4) 0.025(2) Uani 1 1 d .
O12 O 0.5294(9) 0.7976(3) 0.1638(4) 0.0148(18) Uani 1 1 d .
O13 O 0.6538(10) 0.8813(3) 0.1332(5) 0.023(2) Uani 1 1 d .
O14 O 0.1518(11) 0.9755(3) 0.1992(4) 0.021(2) Uani 1 1 d .
O15 O 0.4210(11) 0.9742(3) 0.2889(4) 0.022(2) Uani 1 1 d .
O16 O 0.5019(10) 0.7144(3) 0.2202(4) 0.022(2) Uani 1 1 d .
O17 O 0.0140(10) 0.8693(3) 0.3842(4) 0.023(2) Uani 1 1 d .
O18 O 0.2929(10) 0.8156(3) 0.3947(4) 0.0140(18) Uani 1 1 d .
O19 O 0.1574(9) 0.9240(3) 0.3118(4) 0.0165(19) Uani 1 1 d .
O20 O 0.3944(9) 0.8772(3) 0.3139(4) 0.0114(17) Uani 1 1 d .
O21 O 0.6126(9) 0.8574(3) 0.2563(4) 0.0156(18) Uani 1 1 d .
O22 O 0.3900(10) 0.9135(3) 0.1842(4) 0.0184(19) Uani 1 1 d .
O24 O -0.1623(10) 0.9190(3) 0.2581(4) 0.020(2) Uani 1 1 d .
H24 H -0.0827 0.9271 0.2843 0.025 Uiso 1 1 calc R
O25 O 0.0721(10) 0.8860(3) 0.1881(4) 0.0164(19) Uani 1 1 d .
O26 O 0.2750(10) 0.8268(3) 0.1867(4) 0.0144(18) Uani 1 1 d .
O28 O 0.4565(9) 0.7953(3) 0.2944(4) 0.0097(17) Uani 1 1 d .
O29 O 0.3792(11) 0.7262(3) 0.3741(4) 0.022(2) Uani 1 1 d .
O30 O 0.2352(15) 0.6577(4) 0.4385(6) 0.051(3) Uani 1 1 d .
O31 O 0.074(3) 0.7256(7) 0.5027(8) 0.133(10) Uani 1 1 d .
O32 O 0.7114(11) 0.7281(3) 0.3673(5) 0.032(2) Uani 1 1 d .
O33 O 0.432(3) 0.1344(9) 0.2002(14) 0.160(10) Uiso 1 1 d .
O34 O 0.368(4) 0.1505(12) 0.031(2) 0.120(17) Uani 0.50 1 d P
P1 P 0.5317(3) 0.84218(11) 0.31188(15) 0.0108(6) Uani 1 1 d .
P2 P 0.1078(4) 0.83612(11) 0.20445(15) 0.0122(6) Uani 1 1 d .

loop_
_atom_site_aniso_label
_atom_site_aniso_U_11
_atom_site_aniso_U_22
_atom_site_aniso_U_33
_atom_site_aniso_U_23
_atom_site_aniso_U_13
_atom_site_aniso_U_12
C1 0.039(9) 0.054(11) 0.037(10) 0.018(8) 0.020(8) 0.016(8)
C2 0.028(8) 0.037(9) 0.016(7) 0.000(6) -0.006(6) -0.009(7)
C3 0.025(7) 0.022(7) 0.017(7) -0.010(6) -0.004(6) 0.003(6)
C4 0.026(8) 0.029(8) 0.027(8) -0.006(6) -0.002(6) 0.012(6)
C5 0.029(8) 0.017(7) 0.036(9) -0.016(6) 0.004(7) 0.003(6)
C6 0.014(7) 0.032(8) 0.030(8) -0.007(7) -0.004(6) -0.004(6)
C7 0.018(6) 0.018(7) 0.009(6) -0.006(5) 0.000(5) -0.003(5)
C8 0.017(6) 0.012(6) 0.015(6) -0.004(5) 0.002(5) -0.001(5)
C9 0.016(7) 0.035(8) 0.021(7) -0.004(6) -0.004(6) 0.001(6)
C10 0.055(10) 0.025(8) 0.013(7) -0.006(6) 0.001(7) -0.001(7)
C11 0.055(10) 0.011(7) 0.029(8) -0.008(6) 0.002(8) 0.011(7)
C12 0.024(7) 0.024(8) 0.026(8) -0.002(6) -0.003(6) -0.002(6)
C15 0.030(9) 0.091(15) 0.019(8) 0.017(9) -0.004(7) 0.010(9)
C16 0.041(8) 0.039(9) 0.020(7) 0.015(7) -0.005(7) -0.012(7)
C17 0.041(9) 0.049(10) 0.029(8) 0.030(7) -0.007(7) -0.010(8)
C18 0.038(8) 0.016(7) 0.041(9) 0.004(6) 0.001(7) -0.002(6)
C19 0.022(8) 0.020(8) 0.064(12) 0.009(8) -0.008(8) 0.010(6)
C21 0.017(6) 0.031(7) 0.022(7) 0.004(6) -0.004(5) -0.001(5)
C22 0.023(7) 0.035(8) 0.041(9) 0.026(7) -0.003(7) -0.001(6)
C23 0.021(7) 0.025(8) 0.025(8) 0.001(6) -0.007(6) 0.005(6)
C24 0.033(9) 0.039(9) 0.037(9) 0.005(8) 0.011(7) 0.005(7)
C25 0.042(9) 0.017(7) 0.031(8) 0.001(6) 0.013(7) -0.008(6)
C26 0.016(7) 0.027(8) 0.040(9) -0.018(7) 0.007(6) -0.006(6)
C29 0.022(7) 0.037(8) 0.017(7) 0.002(6) 0.005(5) 0.003(6)
C30 0.037(8) 0.050(10) 0.027(8) 0.008(7) 0.010(7) 0.018(7)
C31 0.022(7) 0.048(9) 0.031(8) -0.013(7) -0.006(6) -0.004(7)
C32 0.014(6) 0.037(8) 0.024(7) -0.009(6) 0.010(5) -0.005(6)
C33 0.020(8) 0.049(11) 0.050(11) -0.027(9) 0.010(7) -0.020(7)
C34 0.030(8) 0.033(9) 0.045(10) -0.012(8) 0.019(8) -0.005(7)
C35 0.019(6) 0.027(7) 0.016(6) 0.011(5) 0.001(5) 0.004(5)
C36 0.039(9) 0.089(15) 0.018(8) 0.002(9) 0.014(7) 0.030(10)
C37 0.030(8) 0.020(7) 0.038(9) -0.004(6) 0.020(7) -0.003(6)
C1A 0.016(6) 0.021(7) 0.022(7) 0.010(6) -0.008(5) -0.002(5)
C10A 0.024(8) 0.031(9) 0.050(11) -0.010(8) -0.001(7) 0.012(7)
Cu6 0.0115(7) 0.0142(8) 0.0127(8) -0.0017(6) 0.0014(6) 0.0006(6)
Cu7 0.0128(7) 0.0165(8) 0.0177(8) -0.0009(6) -0.0009(6) -0.0019(6)
Cu8 0.0138(7) 0.0195(8) 0.0164(8) 0.0051(6) 0.0041(6) 0.0034(6)
Mo1 0.0114(5) 0.0127(5) 0.0131(5) 0.0007(4) 0.0020(4) -0.0008(4)
Mo2 0.0127(5) 0.0125(5) 0.0110(5) -0.0003(4) 0.0045(4) 0.0008(4)
Mo3 0.0139(5) 0.0164(6) 0.0129(5) -0.0001(4) 0.0056(4) -0.0011(4)
Mo4 0.0125(5) 0.0145(5) 0.0154(6) -0.0031(4) 0.0040(4) -0.0008(4)
Mo5 0.0147(5) 0.0129(5) 0.0137(5) 0.0010(4) 0.0038(4) 0.0000(4)
N1 0.011(5) 0.045(7) 0.032(7) 0.005(6) 0.014(5) -0.006(5)
N2 0.017(6) 0.023(6) 0.035(7) 0.008(5) -0.006(5) -0.008(5)
N3 0.022(6) 0.017(6) 0.025(6) 0.001(5) 0.008(5) 0.008(5)
N4 0.010(5) 0.016(6) 0.031(7) 0.000(5) 0.012(5) -0.004(4)
N5 0.018(6) 0.016(6) 0.026(6) -0.005(5) 0.005(5) -0.005(5)
N6 0.018(5) 0.014(5) 0.025(6) -0.005(5) 0.000(5) 0.000(4)
O1 0.026(5) 0.012(4) 0.014(4) -0.010(4) -0.003(4) 0.000(4)
O2 0.033(6) 0.016(5) 0.021(5) 0.000(4) -0.002(4) 0.004(4)
O3 0.015(4) 0.019(5) 0.011(4) 0.001(4) 0.000(3) 0.000(4)
O4 0.021(5) 0.012(5) 0.027(5) -0.001(4) 0.008(4) -0.006(4)
O5 0.012(4) 0.015(4) 0.013(4) 0.000(4) 0.000(3) -0.006(3)
O6 0.024(5) 0.024(5) 0.031(6) 0.005(4) 0.016(4) 0.005(4)
O7 0.016(4) 0.019(5) 0.010(4) 0.010(4) 0.001(3) -0.002(4)
O9 0.025(5) 0.015(5) 0.012(4) 0.007(4) 0.003(4) -0.001(4)
O10 0.023(5) 0.023(5) 0.029(6) 0.000(4) 0.001(4) -0.003(4)
O11 0.035(6) 0.024(5) 0.018(5) -0.002(4) 0.008(4) -0.004(4)
O12 0.012(4) 0.022(5) 0.011(4) -0.004(4) 0.003(3) 0.001(4)
O13 0.016(5) 0.025(5) 0.031(6) -0.008(4) 0.011(4) -0.010(4)
O14 0.023(5) 0.020(5) 0.020(5) 0.004(4) 0.005(4) -0.001(4)
O15 0.029(5) 0.026(5) 0.012(5) 0.000(4) 0.007(4) -0.007(4)
O16 0.016(5) 0.026(5) 0.024(5) -0.007(4) 0.007(4) -0.004(4)
O17 0.018(5) 0.030(5) 0.024(5) -0.001(4) 0.009(4) -0.003(4)
O18 0.015(4) 0.015(4) 0.011(4) -0.001(3) 0.000(3) -0.003(3)
O19 0.008(4) 0.024(5) 0.017(5) 0.007(4) -0.001(3) 0.007(4)
O20 0.014(4) 0.007(4) 0.014(4) 0.004(3) 0.005(3) 0.001(3)
O21 0.012(4) 0.024(5) 0.011(4) -0.003(4) 0.003(3) 0.000(4)
O22 0.015(4) 0.021(5) 0.022(5) 0.001(4) 0.010(4) -0.004(4)
O24 0.015(4) 0.036(6) 0.007(4) 0.003(4) -0.004(4) -0.001(4)
O25 0.016(4) 0.017(5) 0.015(5) 0.007(4) 0.003(4) 0.001(4)
O26 0.014(4) 0.009(4) 0.020(5) -0.005(4) 0.002(4) 0.002(3)
O28 0.010(4) 0.010(4) 0.009(4) -0.004(3) 0.001(3) 0.000(3)
O29 0.028(5) 0.015(5) 0.024(5) 0.001(4) 0.008(4) -0.001(4)
O30 0.056(8) 0.056(8) 0.038(7) 0.018(6) 0.004(6) -0.014(6)
O31 0.19(2) 0.113(15) 0.064(11) -0.045(10) -0.063(12) 0.113(15)
O32 0.021(5) 0.035(6) 0.036(6) -0.012(5) -0.003(4) -0.005(4)
O34 0.06(2) 0.06(2) 0.21(5) 0.06(3) -0.02(3) -0.014(18)
P1 0.0080(14) 0.0131(16) 0.0106(15) -0.0004(12) -0.0003(12) -0.0015(12)
P2 0.0117(15) 0.0149(16) 0.0100(15) -0.0018(12) 0.0020(12) 0.0009(12)

loop_
_atom_type_symbol
_atom_type_description
_atom_type_scat_dispersion_real
_atom_type_scat_dispersion_imag
_atom_type_scat_source
C C 0.0033 0.0016 'International Tables Vol C Tables 4.2.6.8 and 6.1.1.4'
H H 0.0000 0.0000 'International Tables Vol C Tables 4.2.6.8 and 6.1.1.4'
N N 0.0061 0.0033 'International Tables Vol C Tables 4.2.6.8 and 6.1.1.4'
O O 0.0106 0.0060 'International Tables Vol C Tables 4.2.6.8 and 6.1.1.4'
P P 0.1023 0.0942 'International Tables Vol C Tables 4.2.6.8 and 6.1.1.4'
Cu Cu 0.3201 1.2651 'International Tables Vol C Tables 4.2.6.8 and 6.1.1.4'
Mo Mo -1.6832 0.6857 'International Tables Vol C Tables 4.2.6.8 and 6.1.1.4'

loop_
_geom_angle_atom_site_label_1
_geom_angle_atom_site_label_2
_geom_angle_atom_site_label_3
_geom_angle
_geom_angle_site_symmetry_3
N1 C1 C36 123.0(16) .
N1 C1 H1 118.5 .
C36 C1 H1 118.5 .
C1A C2 C9 117.4(13) .
C1A C2 H2 121.3 .
C9 C2 H2 121.3 .
N3 C3 C4 122.2(12) .
N3 C3 H3 118.9 .
C4 C3 H3 118.9 .
C3 C4 C5 119.8(13) .
C3 C4 H4 120.1 .
C5 C4 H4 120.1 .
C4 C5 C6 119.6(13) .
C4 C5 H5 120.2 .
C6 C5 H5 120.2 .
C5 C6 C7 116.7(12) .
C5 C6 C11 125.3(13) .
C7 C6 C11 118.0(12) .
N3 C7 C6 122.9(12) .
N3 C7 C8 118.6(11) .
C6 C7 C8 118.6(11) .
N4 C8 C9 122.6(12) .
N4 C8 C7 114.5(11) .
C9 C8 C7 122.9(12) .
C8 C9 C2 118.8(13) .
C8 C9 C10 117.8(13) .
C2 C9 C10 123.4(13) .
C11 C10 C9 121.5(13) .
C11 C10 H10 119.2 .
C9 C10 H10 119.2 .
C10 C11 C6 121.0(13) .
C10 C11 H11 119.5 .
C6 C11 H11 119.5 .
N4 C12 C1A 120.7(13) .
N4 C12 H12 119.6 .
C1A C12 H12 119.6 .
C36 C15 C16 118.2(15) .
C36 C15 H15 120.9 .
C16 C15 H15 120.9 .
C15 C16 C35 117.8(15) .
C15 C16 C17 126.4(15) .
C35 C16 C17 115.8(15) .
C22 C17 C16 123.6(14) .
C22 C17 H17 118.2 .
C16 C17 H17 118.2 .
C19 C18 C21 117.5(14) .
C19 C18 C22 126.2(14) .
C21 C18 C22 116.2(14) .
C10A C19 C18 119.0(14) .
C10A C19 H19 120.5 .
C18 C19 H19 120.5 .
N2 C21 C18 122.6(14) .
N2 C21 C35 116.1(12) .
C18 C21 C35 121.3(13) .
C17 C22 C18 121.6(14) .
C17 C22 H22 119.2 .
C18 C22 H22 119.2 .
N5 C23 C24 122.2(13) .
N5 C23 H23 118.9 .
C24 C23 H23 118.9 .
C25 C24 C23 119.2(15) .
C25 C24 H24A 120.4 .
C23 C24 H24A 120.4 .
C24 C25 C26 119.6(14) .
C24 C25 H25 120.2 .
C26 C25 H25 120.2 .
C27 C26 C25 117.5(12) .
C27 C26 C34 118.1(14) .
C25 C26 C34 124.4(14) .
N5 C27 C26 123.3(12) .
N5 C27 C28 116.6(11) .
C26 C27 C28 119.9(12) .
N6 C28 C32 122.6(12) .
N6 C28 C27 117.4(12) .
C32 C28 C27 120.0(12) .
N6 C29 C30 121.5(14) .
N6 C29 H29 119.3 .
C30 C29 H29 119.3 .
C31 C30 C29 119.7(15) .
C31 C30 H30 120.2 .
C29 C30 H30 120.2 .
C30 C31 C32 119.8(14) .
C30 C31 H31 120.1 .
C32 C31 H31 120.1 .
C33 C32 C28 117.8(14) .
C33 C32 C31 126.2(14) .
C28 C32 C31 116.0(13) .
C34 C33 C32 122.2(14) .
C34 C33 H33 118.9 .
C32 C33 H33 118.9 .
C33 C34 C26 121.9(15) .
C33 C34 H34 119.0 .
C26 C34 H34 119.0 .
N1 C35 C16 123.5(14) .
N1 C35 C21 114.9(12) .
C16 C35 C21 121.6(13) .
C15 C36 C1 120.5(16) .
C15 C36 H36 119.7 .
C1 C36 H36 119.7 .
N2 C37 C10A 119.5(14) .
N2 C37 H37 120.3 .
C10A C37 H37 120.3 .
C2 C1A C12 121.6(13) .
C2 C1A H1A 119.2 .
C12 C1A H1A 119.2 .
C19 C10A C37 122.6(15) .
C19 C10A H10A 118.7 .
C37 C10A H10A 118.7 .
O3 Cu6 O2 88.8(4) .
O3 Cu6 N3 93.8(4) .
O2 Cu6 N3 166.3(4) .
O3 Cu6 N4 168.7(4) .
O2 Cu6 N4 93.9(4) .
N3 Cu6 N4 81.1(4) .
O3 Cu6 O17 102.1(4) 1_655
O2 Cu6 O17 97.0(4) 1_655
N3 Cu6 O17 95.6(4) 1_655
N4 Cu6 O17 88.5(4) 1_655
O9 Cu7 N5 175.5(4) .
O9 Cu7 O7 92.8(4) .
N5 Cu7 O7 91.6(4) .
O9 Cu7 N6 93.8(4) .
N5 Cu7 N6 82.0(4) .
O7 Cu7 N6 159.8(4) .
O9 Cu7 O6 83.9(4) .
N5 Cu7 O6 95.0(4) .
O7 Cu7 O6 107.5(4) .
N6 Cu7 O6 92.1(4) .
O25 Cu8 O24 92.5(4) .
O25 Cu8 N2 159.9(4) .
O24 Cu8 N2 91.3(5) .
O25 Cu8 N1 95.3(4) .
O24 Cu8 N1 172.2(4) .
N2 Cu8 N1 81.5(5) .
O25 Cu8 O13 112.2(4) 1_455
O24 Cu8 O13 87.8(4) 1_455
N2 Cu8 O13 87.7(4) 1_455
N1 Cu8 O13 88.8(4) 1_455
O4 Mo1 O29 102.8(4) .
O4 Mo1 O18 101.9(4) .
O29 Mo1 O18 101.4(4) .
O4 Mo1 O7 96.4(4) .
O29 Mo1 O7 102.4(4) .
O18 Mo1 O7 145.8(4) .
O4 Mo1 O28 168.5(4) .
O29 Mo1 O28 86.5(4) .
O18 Mo1 O28 82.6(3) .
O7 Mo1 O28 74.7(3) .
O4 Mo1 O5 90.0(4) .
O29 Mo1 O5 167.2(4) .
O18 Mo1 O5 75.4(3) .
O7 Mo1 O5 75.9(3) .
O28 Mo1 O5 80.8(3) .
O1 Mo2 O17 105.2(4) .
O1 Mo2 O18 96.2(4) .
O17 Mo2 O18 102.7(4) .
O1 Mo2 O19 101.4(4) .
O17 Mo2 O19 93.3(4) .
O18 Mo2 O19 152.2(4) .
O1 Mo2 O20 97.7(4) .
O17 Mo2 O20 155.3(4) .
O18 Mo2 O20 83.7(3) .
O19 Mo2 O20 72.8(3) .
O1 Mo2 O5 168.0(4) .
O17 Mo2 O5 84.3(4) .
O18 Mo2 O5 74.2(3) .
O19 Mo2 O5 85.2(3) .
O20 Mo2 O5 74.4(3) .
O13 Mo3 O11 102.5(5) .
O13 Mo3 O22 102.3(4) .
O11 Mo3 O22 100.3(4) .
O13 Mo3 O12 100.6(4) .
O11 Mo3 O12 99.4(4) .
O22 Mo3 O12 145.6(4) .
O13 Mo3 O26 169.5(4) .
O11 Mo3 O26 85.9(4) .
O22 Mo3 O26 82.1(3) .
O12 Mo3 O26 71.5(3) .
O13 Mo3 O21 85.1(4) .
O11 Mo3 O21 171.7(4) .
O22 Mo3 O21 81.0(3) .
O12 Mo3 O21 75.8(3) .
O26 Mo3 O21 86.1(3) .
O16 Mo4 O10 105.4(4) .
O16 Mo4 O12 100.8(4) .
O10 Mo4 O12 101.5(4) .
O16 Mo4 O7 97.8(4) .
O10 Mo4 O7 92.8(4) .
O12 Mo4 O7 152.6(4) .
O16 Mo4 O26 161.9(4) .
O10 Mo4 O26 92.7(4) .
O12 Mo4 O26 74.1(3) .
O7 Mo4 O26 82.1(3) .
O16 Mo4 O28 91.1(4) .
O10 Mo4 O28 159.8(4) .
O12 Mo4 O28 86.4(3) .
O7 Mo4 O28 73.1(3) .
O26 Mo4 O28 71.5(3) .
O14 Mo5 O15 103.6(4) .
O14 Mo5 O22 102.1(4) .
O15 Mo5 O22 102.1(4) .
O14 Mo5 O19 100.4(4) .
O15 Mo5 O19 101.4(4) .
O22 Mo5 O19 142.5(4) .
O14 Mo5 O20 164.2(4) .
O15 Mo5 O20 89.3(4) .
O22 Mo5 O20 83.8(3) .
O19 Mo5 O20 67.6(3) .
O14 Mo5 O25 78.3(4) .
O15 Mo5 O25 177.3(4) .
O22 Mo5 O25 79.2(3) .
O19 Mo5 O25 76.3(3) .
O20 Mo5 O25 88.6(3) .
C1 N1 C35 116.9(13) .
C1 N1 Cu8 129.2(11) .
C35 N1 Cu8 113.8(9) .
C37 N2 C21 118.9(13) .
C37 N2 Cu8 127.5(10) .
C21 N2 Cu8 113.6(10) .
C7 N3 C3 118.8(11) .
C7 N3 Cu6 113.2(9) .
C3 N3 Cu6 128.0(9) .
C12 N4 C8 118.9(12) .
C12 N4 Cu6 128.5(9) .
C8 N4 Cu6 112.6(8) .
C23 N5 C27 118.1(11) .
C23 N5 Cu7 129.8(9) .
C27 N5 Cu7 112.0(9) .
C28 N6 C29 120.3(12) .
C28 N6 Cu7 111.8(9) .
C29 N6 Cu7 127.8(9) .
Cu6 O2 H2A 109.5 .
P1 O3 Cu6 158.8(6) .
P2 O5 Mo1 124.5(5) .
P2 O5 Mo2 131.7(5) .
Mo1 O5 Mo2 89.2(3) .
Cu7 O6 H6 109.5 .
Mo1 O7 Mo4 117.3(4) .
Mo1 O7 Cu7 120.0(4) .
Mo4 O7 Cu7 116.7(4) .
P2 O9 Cu7 116.6(5) .
Mo4 O12 Mo3 119.2(4) .
Mo3 O13 Cu8 147.6(5) 1_655
Mo2 O17 Cu6 153.3(5) 1_455
Mo1 O18 Mo2 121.2(4) .
Mo5 O19 Mo2 123.8(4) .
P1 O20 Mo2 127.9(5) .
P1 O20 Mo5 135.3(5) .
Mo2 O20 Mo5 95.6(3) .
P1 O21 Mo3 122.0(5) .
Mo5 O22 Mo3 149.0(5) .
Cu8 O24 H24 109.5 .
P2 O25 Cu8 136.1(5) .
P2 O25 Mo5 113.9(4) .
Cu8 O25 Mo5 103.6(4) .
P2 O26 Mo4 122.5(5) .
P2 O26 Mo3 142.3(5) .
Mo4 O26 Mo3 95.3(3) .
P1 O28 Mo1 124.5(4) .
P1 O28 Mo4 130.7(5) .
Mo1 O28 Mo4 94.2(3) .
O21 P1 O3 113.2(5) .
O21 P1 O28 108.3(5) .
O3 P1 O28 110.3(5) .
O21 P1 O20 105.7(5) .
O3 P1 O20 110.4(5) .
O28 P1 O20 108.7(4) .
O9 P2 O25 112.1(5) .
O9 P2 O5 110.7(5) .
O25 P2 O5 110.3(5) .
O9 P2 O26 109.0(5) .
O25 P2 O26 105.7(5) .
O5 P2 O26 108.9(5) .

loop_
_geom_bond_atom_site_label_1
_geom_bond_atom_site_label_2
_geom_bond_distance
_geom_bond_site_symmetry_2
C1 N1 1.30(2) .
C1 C36 1.39(2) .
C1 H1 0.9300 .
C2 C1A 1.34(2) .
C2 C9 1.43(2) .
C2 H2 0.9300 .
C3 N3 1.341(17) .
C3 C4 1.364(19) .
C3 H3 0.9300 .
C4 C5 1.381(19) .
C4 H4 0.9300 .
C5 C6 1.40(2) .
C5 H5 0.9300 .
C6 C7 1.408(19) .
C6 C11 1.47(2) .
C7 N3 1.339(16) .
C7 C8 1.433(17) .
C8 N4 1.348(16) .
C8 C9 1.377(18) .
C9 C10 1.43(2) .
C10 C11 1.35(2) .
C10 H10 0.9300 .
C11 H11 0.9300 .
C12 N4 1.340(17) .
C12 C1A 1.405(18) .
C12 H12 0.9300 .
C15 C36 1.36(2) .
C15 C16 1.37(2) .
C15 H15 0.9300 .
C16 C35 1.405(19) .
C16 C17 1.46(2) .
C17 C22 1.33(2) .
C17 H17 0.9300 .
C18 C19 1.39(2) .
C18 C21 1.40(2) .
C18 C22 1.49(2) .
C19 C10A 1.34(2) .
C19 H19 0.9300 .
C21 N2 1.355(18) .
C21 C35 1.45(2) .
C22 H22 0.9300 .
C23 N5 1.340(17) .
C23 C24 1.39(2) .
C23 H23 0.9300 .
C24 C25 1.38(2) .
C24 H24A 0.9300 .
C25 C26 1.39(2) .
C25 H25 0.9300 .
C26 C27 1.391(19) .
C26 C34 1.42(2) .
C27 N5 1.351(16) .
C27 C28 1.435(18) .
C28 N6 1.325(17) .
C28 C32 1.420(18) .
C29 N6 1.331(17) .
C29 C30 1.41(2) .
C29 H29 0.9300 .
C30 C31 1.35(2) .
C30 H30 0.9300 .
C31 C32 1.44(2) .
C31 H31 0.9300 .
C32 C33 1.39(2) .
C33 C34 1.35(2) .
C33 H33 0.9300 .
C34 H34 0.9300 .
C35 N1 1.353(18) .
C36 H36 0.9300 .
C37 N2 1.350(18) .
C37 C10A 1.39(2) .
C37 H37 0.9300 .
C1A H1A 0.9300 .
C10A H10A 0.9300 .
Cu6 O3 1.933(8) .
Cu6 O2 1.935(9) .
Cu6 N3 1.987(11) .
Cu6 N4 2.062(11) .
Cu6 O17 2.216(9) 1_655
Cu7 O9 1.933(9) .
Cu7 N5 2.009(11) .
Cu7 O7 2.013(8) .
Cu7 N6 2.034(11) .
Cu7 O6 2.326(9) .
Cu8 O25 1.951(9) .
Cu8 O24 1.991(9) .
Cu8 N2 1.996(12) .
Cu8 N1 2.014(12) .
Cu8 O13 2.294(9) 1_455
Mo1 O4 1.687(9) .
Mo1 O29 1.715(9) .
Mo1 O18 1.886(8) .
Mo1 O7 1.957(8) .
Mo1 O28 2.293(8) .
Mo1 O5 2.327(8) .
Mo2 O1 1.708(8) .
Mo2 O17 1.718(9) .
Mo2 O18 1.897(8) .
Mo2 O19 1.922(8) .
Mo2 O20 2.166(8) .
Mo2 O5 2.369(8) .
Mo3 O13 1.707(9) .
Mo3 O11 1.718(9) .
Mo3 O22 1.905(9) .
Mo3 O12 1.932(9) .
Mo3 O26 2.249(9) .
Mo3 O21 2.286(8) .
Mo4 O16 1.694(9) .
Mo4 O10 1.728(9) .
Mo4 O12 1.868(9) .
Mo4 O7 2.007(8) .
Mo4 O26 2.185(8) .
Mo4 O28 2.327(8) .
Mo5 O14 1.696(9) .
Mo5 O15 1.698(9) .
Mo5 O22 1.886(9) .
Mo5 O19 1.916(9) .
Mo5 O20 2.400(8) .
Mo5 O25 2.501(9) .
O2 H2A 0.8200 .
O3 P1 1.518(8) .
O5 P2 1.555(9) .
O6 H6 0.8200 .
O9 P2 1.523(9) .
O13 Cu8 2.294(9) 1_655
O17 Cu6 2.216(9) 1_455
O20 P1 1.565(8) .
O21 P1 1.516(9) .
O24 H24 0.8200 .
O25 P2 1.526(9) .
O26 P2 1.558(9) .
O28 P1 1.536(8) .
